data_2242186
loop_
_publ_author_name
'Bauri, A. K.'
'Foro, Sabine'
'Rahman, A. F. M. M.'

_publ_section_title
;
 Crystal structure of dibromomethoxyseselin (DBMS), a photobiologically
 active pyranocoumarin
;
_journal_coeditor_code LH5842
_journal_issue 5
_journal_name_full 'Acta Crystallographica Section E'
_journal_page_first 774
_journal_page_last 776
_journal_paper_doi 10.1107/S2056989017006132
_journal_volume 73
_journal_year 2017
_chemical_formula_iupac 'C15 H14 Br2 O4'
_chemical_formula_moiety 'C15 H14 Br2 O4'
_chemical_formula_sum 'C15 H14 Br2 O4'
_chemical_formula_weight 418.08
_chemical_name_common 'Dibromo Methoxy Seselin (DBMS)'
_chemical_name_systematic
<i>rac</i>-(9<i>S</i>,10<i>R</i>)-3,9-Dibromo-10-methoxy-8,8-dimethyl-9,10-dihydropyrano[2,3-<i>h</i>]chromen-2(8<i>H</i>)-one
_space_group_IT_number 2
_symmetry_cell_setting triclinic
_symmetry_space_group_name_Hall '-P 1'
_symmetry_space_group_name_H-M 'P -1'
_atom_sites_solution_hydrogens geom
_atom_sites_solution_primary direct
_atom_sites_solution_secondary difmap
_audit_creation_method SHELXL-97
_cell_angle_alpha 105.34(2)
_cell_angle_beta 90.450(10)
_cell_angle_gamma 103.38(2)
_cell_formula_units_Z 2
_cell_length_a 7.1190(10)
_cell_length_b 8.5190(10)
_cell_length_c 13.366(2)
_cell_measurement_reflns_used 2165
_cell_measurement_temperature 299(2)
_cell_measurement_theta_max 27.89
_cell_measurement_theta_min 2.56
_cell_volume 758.4(2)
_computing_cell_refinement
;
CrysAlis RED (Oxford Diffraction, 2009)
;
_computing_data_collection
;
CrysAlis CCD (Oxford Diffraction, 2009)
;
_computing_data_reduction
;
CrysAlis RED (Oxford Diffraction, 2009)
;
_computing_molecular_graphics
;
PLATON (Spek, 2009)
;
_computing_publication_material
;
SHELXL97 (Sheldrick, 2008)
;
_computing_structure_refinement
;
SHELXL97 (Sheldrick, 2008)
;
_computing_structure_solution
;
SHELXS97 (Sheldrick, 2008)
;
_diffrn_ambient_temperature 299(2)
_diffrn_measured_fraction_theta_full 0.995
_diffrn_measured_fraction_theta_max 0.995
_diffrn_measurement_device_type
;
Oxford Diffraction Xcalibur single-crystal X-ray diffractometer
with a Sapphire CCD detector
;
_diffrn_measurement_method
;
Rotation method data acquisition using omega and phi scans.
;
_diffrn_radiation_monochromator graphite
_diffrn_radiation_source 'fine-focus sealed tube'
_diffrn_radiation_type MoK\a
_diffrn_radiation_wavelength 0.71073
_diffrn_reflns_av_R_equivalents 0.0148
_diffrn_reflns_av_sigmaI/netI 0.0279
_diffrn_reflns_limit_h_max 8
_diffrn_reflns_limit_h_min -8
_diffrn_reflns_limit_k_max 10
_diffrn_reflns_limit_k_min -8
_diffrn_reflns_limit_l_max 12
_diffrn_reflns_limit_l_min -16
_diffrn_reflns_number 5172
_diffrn_reflns_theta_full 25.35
_diffrn_reflns_theta_max 25.35
_diffrn_reflns_theta_min 2.56
_diffrn_standards_decay_% 0
_exptl_absorpt_coefficient_mu 5.356
_exptl_absorpt_correction_T_max 0.4234
_exptl_absorpt_correction_T_min 0.3642
_exptl_absorpt_correction_type multi-scan
_exptl_absorpt_process_details
;
(CrysAlis RED; Oxford Diffraction, 2009)
;
_exptl_crystal_colour colourless
_exptl_crystal_density_diffrn 1.831
_exptl_crystal_density_method 'not measured'
_exptl_crystal_description prism
_exptl_crystal_F_000 412
_exptl_crystal_size_max 0.20
_exptl_crystal_size_mid 0.20
_exptl_crystal_size_min 0.16
_refine_diff_density_max 0.457
_refine_diff_density_min -0.421
_refine_ls_extinction_method none
_refine_ls_goodness_of_fit_ref 0.849
_refine_ls_hydrogen_treatment constr
_refine_ls_matrix_type full
_refine_ls_number_parameters 193
_refine_ls_number_reflns 2764
_refine_ls_number_restraints 0
_refine_ls_restrained_S_all 0.849
_refine_ls_R_factor_all 0.0535
_refine_ls_R_factor_gt 0.0347
_refine_ls_shift/su_max 0.004
_refine_ls_shift/su_mean 0.000
_refine_ls_structure_factor_coef Fsqd
_refine_ls_weighting_details 'calc w=1/[\s^2^(Fo^2^)+(0.1000P)^2^] where P=(Fo^2^+2Fc^2^)/3'
_refine_ls_weighting_scheme calc
_refine_ls_wR_factor_gt 0.1024
_refine_ls_wR_factor_ref 0.1162
_reflns_number_gt 2144
_reflns_number_total 2764
_reflns_threshold_expression I>2\s(I)
_cod_data_source_file lh5842sup1.cif
_cod_data_source_block I
_cod_database_code 2242186

loop_
_symmetry_equiv_pos_as_xyz
'x, y, z'
'-x, -y, -z'

loop_
_atom_site_type_symbol
_atom_site_label
_atom_site_fract_x
_atom_site_fract_y
_atom_site_fract_z
_atom_site_U_iso_or_equiv
_atom_site_adp_type
_atom_site_calc_flag
_atom_site_refinement_flags
_atom_site_occupancy
_atom_site_symmetry_multiplicity
Br Br1 1.17651(6) 0.02924(6) 0.16407(4) 0.04731(18) Uani d . 1 1
Br Br2 0.74960(8) 0.46658(6) 0.74871(4) 0.0602(2) Uani d . 1 1
O O1 0.8143(4) -0.2513(3) 0.2144(2) 0.0405(7) Uani d . 1 1
O O2 0.7746(4) 0.2766(3) 0.4357(2) 0.0399(7) Uani d . 1 1
O O3 0.6525(4) 0.1428(3) 0.2086(2) 0.0416(7) Uani d . 1 1
O O4 0.7816(6) 0.5300(4) 0.5337(3) 0.0694(11) Uani d . 1 1
C C1 0.7877(5) -0.1487(5) 0.3085(3) 0.0322(8) Uani d . 1 1
C C2 0.7930(6) -0.1956(5) 0.1231(3) 0.0407(9) Uani d . 1 1
C C3 0.8945(5) -0.0109(5) 0.1422(3) 0.0345(8) Uani d . 1 1
H H3 0.8663 0.0240 0.0807 0.041 Uiso calc R 1 1
C C4 0.8264(5) 0.1028(5) 0.2368(3) 0.0319(8) Uani d . 1 1
H H4 0.9274 0.2070 0.2619 0.038 Uiso calc R 1 1
C C5 0.7908(5) 0.0188(5) 0.3224(3) 0.0305(8) Uani d . 1 1
C C6 0.7703(5) 0.1103(4) 0.4232(3) 0.0299(8) Uani d . 1 1
C C7 0.7715(6) 0.3884(5) 0.5309(3) 0.0437(10) Uani d . 1 1
C C8 0.7530(6) 0.3147(5) 0.6187(3) 0.0357(9) Uani d . 1 1
C C9 0.7392(5) 0.1528(5) 0.6078(3) 0.0352(9) Uani d . 1 1
H H9 0.7232 0.1108 0.6656 0.042 Uiso calc R 1 1
C C10 0.7488(5) 0.0428(5) 0.5074(3) 0.0305(8) Uani d . 1 1
C C11 0.7447(5) -0.1286(5) 0.4888(3) 0.0345(9) Uani d . 1 1
H H11 0.7290 -0.1781 0.5435 0.041 Uiso calc R 1 1
C C12 0.7636(6) -0.2230(5) 0.3909(3) 0.0355(9) Uani d . 1 1
H H12 0.7605 -0.3362 0.3790 0.043 Uiso calc R 1 1
C C13 0.5762(7) -0.2223(6) 0.0942(4) 0.0553(12) Uani d . 1 1
H H13A 0.5609 -0.1819 0.0348 0.066 Uiso calc R 1 1
H H13B 0.5182 -0.1619 0.1518 0.066 Uiso calc R 1 1
H H13C 0.5142 -0.3397 0.0780 0.066 Uiso calc R 1 1
C C14 0.8775(8) -0.3121(6) 0.0381(4) 0.0590(13) Uani d . 1 1
H H14A 1.0133 -0.2949 0.0553 0.071 Uiso calc R 1 1
H H14B 0.8597 -0.2880 -0.0270 0.071 Uiso calc R 1 1
H H14C 0.8128 -0.4265 0.0325 0.071 Uiso calc R 1 1
C C15 0.6827(8) 0.2953(7) 0.1849(5) 0.0697(16) Uani d . 1 1
H H15A 0.7553 0.3827 0.2421 0.084 Uiso calc R 1 1
H H15B 0.5602 0.3182 0.1723 0.084 Uiso calc R 1 1
H H15C 0.7537 0.2904 0.1238 0.084 Uiso calc R 1 1

loop_
_atom_site_aniso_label
_atom_site_aniso_U_11
_atom_site_aniso_U_22
_atom_site_aniso_U_33
_atom_site_aniso_U_12
_atom_site_aniso_U_13
_atom_site_aniso_U_23
Br1 0.0397(3) 0.0566(3) 0.0543(3) 0.0166(2) 0.0127(2) 0.0253(2)
Br2 0.0801(4) 0.0457(3) 0.0433(3) 0.0097(2) 0.0166(2) -0.0031(2)
O1 0.0586(18) 0.0296(14) 0.0347(15) 0.0149(13) 0.0110(13) 0.0074(12)
O2 0.0640(19) 0.0262(14) 0.0344(15) 0.0166(13) 0.0096(13) 0.0114(11)
O3 0.0400(15) 0.0435(17) 0.0481(17) 0.0152(13) 0.0043(13) 0.0197(14)
O4 0.127(3) 0.0293(18) 0.060(2) 0.0305(19) 0.021(2) 0.0158(15)
C1 0.0314(19) 0.031(2) 0.036(2) 0.0078(16) 0.0052(16) 0.0104(17)
C2 0.051(2) 0.039(2) 0.031(2) 0.0126(19) 0.0068(18) 0.0062(17)
C3 0.036(2) 0.040(2) 0.032(2) 0.0129(17) 0.0100(16) 0.0139(17)
C4 0.035(2) 0.031(2) 0.033(2) 0.0101(16) 0.0032(16) 0.0112(16)
C5 0.0319(19) 0.0293(19) 0.033(2) 0.0083(16) 0.0065(15) 0.0120(16)
C6 0.0313(19) 0.0245(19) 0.035(2) 0.0061(15) 0.0039(16) 0.0096(15)
C7 0.051(3) 0.038(3) 0.043(2) 0.016(2) 0.008(2) 0.0089(19)
C8 0.038(2) 0.034(2) 0.034(2) 0.0105(17) 0.0062(17) 0.0061(16)
C9 0.035(2) 0.040(2) 0.032(2) 0.0077(17) 0.0048(16) 0.0122(17)
C10 0.0287(18) 0.032(2) 0.032(2) 0.0075(16) 0.0067(15) 0.0103(16)
C11 0.036(2) 0.033(2) 0.039(2) 0.0070(17) 0.0029(17) 0.0181(17)
C12 0.042(2) 0.027(2) 0.041(2) 0.0099(17) 0.0039(18) 0.0131(17)
C13 0.055(3) 0.050(3) 0.048(3) -0.005(2) -0.001(2) 0.008(2)
C14 0.088(4) 0.041(3) 0.044(3) 0.019(2) 0.020(3) 0.002(2)
C15 0.068(4) 0.065(4) 0.091(4) 0.029(3) -0.003(3) 0.035(3)

loop_
_atom_type_symbol
_atom_type_description
_atom_type_scat_dispersion_real
_atom_type_scat_dispersion_imag
_atom_type_scat_source
C C 0.0033 0.0016 'International Tables Vol C Tables 4.2.6.8 and 6.1.1.4'
H H 0.0000 0.0000 'International Tables Vol C Tables 4.2.6.8 and 6.1.1.4'
Br Br -0.2901 2.4595 'International Tables Vol C Tables 4.2.6.8 and 6.1.1.4'
O O 0.0106 0.0060 'International Tables Vol C Tables 4.2.6.8 and 6.1.1.4'

loop_
_geom_angle_atom_site_label_1
_geom_angle_atom_site_label_2
_geom_angle_atom_site_label_3
_geom_angle
C1 O1 C2 117.6(3)
C6 O2 C7 123.4(3)
C15 O3 C4 114.0(3)
O1 C1 C5 122.4(3)
O1 C1 C12 115.6(3)
C5 C1 C12 122.0(3)
O1 C2 C3 111.0(3)
O1 C2 C14 104.5(3)
C3 C2 C14 113.4(3)
O1 C2 C13 109.0(3)
C3 C2 C13 109.7(3)
C14 C2 C13 109.1(4)
C2 C3 C4 113.0(3)
C2 C3 Br1 112.1(3)
C4 C3 Br1 107.3(3)
C2 C3 H3 108.1
C4 C3 H3 108.1
Br1 C3 H3 108.1
O3 C4 C5 109.4(3)
O3 C4 C3 110.3(3)
C5 C4 C3 110.5(3)
O3 C4 H4 108.8
C5 C4 H4 108.8
C3 C4 H4 108.8
C1 C5 C6 116.3(3)
C1 C5 C4 122.9(3)
C6 C5 C4 120.7(3)
O2 C6 C10 120.6(3)
O2 C6 C5 115.6(3)
C10 C6 C5 123.8(3)
O4 C7 O2 118.2(4)
O4 C7 C8 127.1(4)
O2 C7 C8 114.7(3)
C9 C8 C7 122.9(4)
C9 C8 Br2 122.2(3)
C7 C8 Br2 114.9(3)
C8 C9 C10 120.1(4)
C8 C9 H9 119.9
C10 C9 H9 119.9
C6 C10 C11 117.6(3)
C6 C10 C9 118.1(3)
C11 C10 C9 124.3(3)
C12 C11 C10 120.4(3)
C12 C11 H11 119.8
C10 C11 H11 119.8
C11 C12 C1 119.9(3)
C11 C12 H12 120.0
C1 C12 H12 120.0
C2 C13 H13A 109.5
C2 C13 H13B 109.5
H13A C13 H13B 109.5
C2 C13 H13C 109.5
H13A C13 H13C 109.5
H13B C13 H13C 109.5
C2 C14 H14A 109.5
C2 C14 H14B 109.5
H14A C14 H14B 109.5
C2 C14 H14C 109.5
H14A C14 H14C 109.5
H14B C14 H14C 109.5
O3 C15 H15A 109.5
O3 C15 H15B 109.5
H15A C15 H15B 109.5
O3 C15 H15C 109.5
H15A C15 H15C 109.5
H15B C15 H15C 109.5

loop_
_geom_bond_atom_site_label_1
_geom_bond_atom_site_label_2
_geom_bond_distance
Br1 C3 1.963(4)
Br2 C8 1.876(4)
O1 C1 1.371(4)
O1 C2 1.440(5)
O2 C6 1.375(4)
O2 C7 1.377(5)
O3 C15 1.386(5)
O3 C4 1.431(4)
O4 C7 1.183(5)
C1 C5 1.384(5)
C1 C12 1.401(5)
C2 C3 1.524(6)
C2 C14 1.526(5)
C2 C13 1.538(6)
C3 C4 1.533(5)
C3 H3 0.9800
C4 C5 1.496(5)
C4 H4 0.9800
C5 C6 1.394(5)
C6 C10 1.388(5)
C7 C8 1.463(6)
C8 C9 1.328(5)
C9 C10 1.432(5)
C9 H9 0.9300
C10 C11 1.408(5)
C11 C12 1.369(5)
C11 H11 0.9300
C12 H12 0.9300
C13 H13A 0.9600
C13 H13B 0.9600
C13 H13C 0.9600
C14 H14A 0.9600
C14 H14B 0.9600
C14 H14C 0.9600
C15 H15A 0.9600
C15 H15B 0.9600
C15 H15C 0.9600

loop_
_geom_hbond_atom_site_label_D
_geom_hbond_atom_site_label_H
_geom_hbond_atom_site_label_A
_geom_hbond_site_symmetry_A
_geom_hbond_distance_DH
_geom_hbond_distance_HA
_geom_hbond_distance_DA
_geom_hbond_angle_DHA
C11 H11 O4 1_545 0.93 2.57 3.188(6) 124

loop_
_geom_torsion_atom_site_label_1
_geom_torsion_atom_site_label_2
_geom_torsion_atom_site_label_3
_geom_torsion_atom_site_label_4
_geom_torsion
C2 O1 C1 C5 -16.8(6)
C2 O1 C1 C12 165.3(3)
C1 O1 C2 C3 44.2(5)
C1 O1 C2 C14 166.8(3)
C1 O1 C2 C13 -76.7(4)
O1 C2 C3 C4 -55.3(4)
C14 C2 C3 C4 -172.6(4)
C13 C2 C3 C4 65.1(4)
O1 C2 C3 Br1 66.0(3)
C14 C2 C3 Br1 -51.3(4)
C13 C2 C3 Br1 -173.5(3)
C15 O3 C4 C5 142.1(4)
C15 O3 C4 C3 -96.1(4)
C2 C3 C4 O3 -83.3(4)
Br1 C3 C4 O3 152.6(2)
C2 C3 C4 C5 37.8(4)
Br1 C3 C4 C5 -86.2(3)
O1 C1 C5 C6 -177.2(3)
C12 C1 C5 C6 0.5(6)
O1 C1 C5 C4 -1.0(6)
C12 C1 C5 C4 176.8(3)
O3 C4 C5 C1 111.1(4)
C3 C4 C5 C1 -10.6(5)
O3 C4 C5 C6 -72.7(4)
C3 C4 C5 C6 165.6(3)
C7 O2 C6 C10 4.5(6)
C7 O2 C6 C5 -174.8(3)
C1 C5 C6 O2 179.7(3)
C4 C5 C6 O2 3.4(5)
C1 C5 C6 C10 0.4(6)
C4 C5 C6 C10 -176.0(3)
C6 O2 C7 O4 177.8(4)
C6 O2 C7 C8 -3.0(6)
O4 C7 C8 C9 178.8(5)
O2 C7 C8 C9 -0.3(6)
O4 C7 C8 Br2 -1.1(7)
O2 C7 C8 Br2 179.8(3)
C7 C8 C9 C10 2.2(6)
Br2 C8 C9 C10 -178.0(3)
O2 C6 C10 C11 179.7(3)
C5 C6 C10 C11 -1.0(6)
O2 C6 C10 C9 -2.5(5)
C5 C6 C10 C9 176.8(3)
C8 C9 C10 C6 -0.8(6)
C8 C9 C10 C11 176.9(4)
C6 C10 C11 C12 0.7(5)
C9 C10 C11 C12 -177.0(4)
C10 C11 C12 C1 0.1(6)
O1 C1 C12 C11 177.1(3)
C5 C1 C12 C11 -0.8(6)

_cod_database_fobs_code 2242186
